data_4108947
loop_
_publ_author_name
'Jeremy M. Richter'
'Yoshihiro Ishihara'
'Takeshi Masuda'
'Brandon W. Whitefield'
'Tom\'as Llamas'
'Antti Pohjakallio'
'Phil S. Baran'

_publ_section_title
;
 Enantiospecific Total Synthesis of the Hapalindoles, Fischerindoles, and
 Welwitindolinones via a Redox Economic Approach
;
_journal_name_full 'Journal of the American Chemical Society'
_journal_page_first 17938
_journal_page_last 17954
_journal_paper_doi 10.1021/ja806981k
_journal_volume 130
_journal_year 2008
_chemical_formula_sum 'C20 H23 N O4'
_chemical_formula_weight 341.39
_chemical_name_systematic
; 
 ? 
;
_space_group_IT_number 4
_symmetry_cell_setting monoclinic
_symmetry_space_group_name_Hall 'P 2yb'
_symmetry_space_group_name_H-M 'P 1 21 1'
_atom_sites_solution_hydrogens geom
_atom_sites_solution_primary direct
_atom_sites_solution_secondary difmap
_audit_creation_method SHELXL-97
_cell_angle_alpha 90.00
_cell_angle_beta 108.0570(10)
_cell_angle_gamma 90.00
_cell_formula_units_Z 2
_cell_length_a 8.8284(8)
_cell_length_b 10.9857(10)
_cell_length_c 9.6627(9)
_cell_measurement_reflns_used 4351
_cell_measurement_temperature 208(2)
_cell_measurement_theta_max 27.80
_cell_measurement_theta_min 2.22
_cell_volume 890.99(14)
_computing_cell_refinement 'Bruker SMART'
_computing_data_collection 'Bruker SMART'
_computing_data_reduction 'Bruker SAINT'
_computing_molecular_graphics 'Bruker SHELXTL'
_computing_publication_material 'Bruker SHELXTL'
_computing_structure_refinement 'SHELXL-97 (Sheldrick, 1997)'
_computing_structure_solution 'SHELXS-97 (Sheldrick, 1990)'
_diffrn_ambient_temperature 208(2)
_diffrn_measured_fraction_theta_full 0.993
_diffrn_measured_fraction_theta_max 0.938
_diffrn_measurement_device_type 'CCD area detector'
_diffrn_measurement_method 'phi and omega scans'
_diffrn_radiation_monochromator graphite
_diffrn_radiation_source 'fine-focus sealed tube'
_diffrn_radiation_type MoK\a
_diffrn_radiation_wavelength 0.71073
_diffrn_reflns_av_R_equivalents 0.0282
_diffrn_reflns_av_sigmaI/netI 0.0404
_diffrn_reflns_limit_h_max 11
_diffrn_reflns_limit_h_min -11
_diffrn_reflns_limit_k_max 13
_diffrn_reflns_limit_k_min -14
_diffrn_reflns_limit_l_max 12
_diffrn_reflns_limit_l_min -12
_diffrn_reflns_number 6800
_diffrn_reflns_theta_full 25.00
_diffrn_reflns_theta_max 27.88
_diffrn_reflns_theta_min 2.22
_exptl_absorpt_coefficient_mu 0.088
_exptl_absorpt_correction_T_max 0.9912
_exptl_absorpt_correction_T_min 0.9672
_exptl_absorpt_correction_type multi-scan
_exptl_absorpt_process_details SADABS
_exptl_crystal_colour colorless
_exptl_crystal_density_diffrn 1.273
_exptl_crystal_description blade
_exptl_crystal_F_000 364
_exptl_crystal_size_max 0.38
_exptl_crystal_size_mid 0.19
_exptl_crystal_size_min 0.10
_refine_diff_density_max 0.140
_refine_diff_density_min -0.191
_refine_diff_density_rms 0.039
_refine_ls_abs_structure_details 'Flack H D (1983), Acta Cryst. A39, 876-881'
_refine_ls_abs_structure_Flack -0.1(10)
_refine_ls_extinction_method none
_refine_ls_goodness_of_fit_ref 1.037
_refine_ls_hydrogen_treatment mixed
_refine_ls_matrix_type full
_refine_ls_number_parameters 318
_refine_ls_number_reflns 3555
_refine_ls_number_restraints 1
_refine_ls_restrained_S_all 1.037
_refine_ls_R_factor_all 0.0437
_refine_ls_R_factor_gt 0.0377
_refine_ls_shift/su_max 0.022
_refine_ls_shift/su_mean 0.004
_refine_ls_structure_factor_coef Fsqd
_refine_ls_weighting_details 'calc w=1/[\s^2^(Fo^2^)+(0.0450P)^2^+0.0950P] where P=(Fo^2^+2Fc^2^)/3'
_refine_ls_weighting_scheme calc
_refine_ls_wR_factor_gt 0.0877
_refine_ls_wR_factor_ref 0.0934
_reflns_number_gt 3236
_reflns_number_total 3555
_reflns_threshold_expression >2sigma(I)
_cod_data_source_file ja806981k_si_009.cif
_cod_data_source_block baran36
_cod_database_code 4108947

loop_
_symmetry_equiv_pos_as_xyz
'x, y, z'
'-x, y+1/2, -z'

loop_
_atom_site_label
_atom_site_type_symbol
_atom_site_fract_x
_atom_site_fract_y
_atom_site_fract_z
_atom_site_U_iso_or_equiv
_atom_site_adp_type
_atom_site_occupancy
_atom_site_symmetry_multiplicity
_atom_site_calc_flag
O1 O 0.83989(17) -0.05313(13) 0.33093(14) 0.0365(3) Uani 1 1 d
O2 O 1.09113(16) -0.04276(13) 0.12051(16) 0.0390(3) Uani 1 1 d
O3 O 0.7415(2) -0.29998(14) 0.05617(16) 0.0459(4) Uani 1 1 d
O4 O 0.74797(15) 0.19820(12) 0.21269(14) 0.0314(3) Uani 1 1 d
N1 N 0.70546(18) -0.08835(14) 0.08803(16) 0.0302(3) Uani 1 1 d
C1 C 1.4208(3) 0.0114(3) 0.2557(3) 0.0490(6) Uani 1 1 d
H1B H 1.413(4) 0.007(3) 0.141(4) 0.079(10) Uiso 1 1 d
H1C H 1.414(4) -0.075(3) 0.279(3) 0.077(10) Uiso 1 1 d
H1A H 1.520(3) 0.039(3) 0.313(3) 0.057(8) Uiso 1 1 d
C2 C 1.2874(2) 0.08674(19) 0.2769(2) 0.0323(4) Uani 1 1 d
C3 C 1.3122(2) 0.1849(2) 0.3635(2) 0.0352(4) Uani 1 1 d
H3 H 1.426(3) 0.212(2) 0.415(2) 0.042(6) Uiso 1 1 d
C4 C 1.1851(2) 0.2649(2) 0.3890(2) 0.0358(4) Uani 1 1 d
H4A H 1.213(3) 0.290(2) 0.493(3) 0.046(7) Uiso 1 1 d
H4B H 1.179(3) 0.337(2) 0.329(2) 0.035(6) Uiso 1 1 d
C5 C 1.0248(2) 0.19929(18) 0.34168(19) 0.0293(4) Uani 1 1 d
H5 H 1.028(3) 0.130(2) 0.409(2) 0.032(6) Uiso 1 1 d
C6 C 0.9963(2) 0.14504(16) 0.1900(2) 0.0258(4) Uani 1 1 d
H6 H 1.006(2) 0.207(2) 0.121(2) 0.031(5) Uiso 1 1 d
C7 C 1.1220(2) 0.05191(17) 0.1906(2) 0.0287(4) Uani 1 1 d
C8 C 0.8687(2) 0.26886(18) 0.3237(2) 0.0297(4) Uani 1 1 d
C9 C 0.8197(3) 0.2682(3) 0.4606(3) 0.0427(5) Uani 1 1 d
H9B H 0.813(3) 0.183(3) 0.492(3) 0.046(6) Uiso 1 1 d
H9C H 0.713(3) 0.302(2) 0.437(2) 0.042(6) Uiso 1 1 d
H9A H 0.902(3) 0.306(3) 0.541(3) 0.057(8) Uiso 1 1 d
C10 C 0.8693(3) 0.3970(2) 0.2647(3) 0.0428(5) Uani 1 1 d
H10A H 0.904(3) 0.398(2) 0.179(3) 0.053(7) Uiso 1 1 d
H10C H 0.766(3) 0.436(3) 0.241(3) 0.055(7) Uiso 1 1 d
H10B H 0.948(3) 0.450(3) 0.342(3) 0.053(7) Uiso 1 1 d
C11 C 0.8203(2) 0.10764(17) 0.14617(18) 0.0259(4) Uani 1 1 d
C12 C 0.7938(2) -0.02009(17) 0.2040(2) 0.0283(4) Uani 1 1 d
C13 C 0.7348(2) 0.09503(18) -0.01473(19) 0.0276(4) Uani 1 1 d
C14 C 0.7151(2) 0.1780(2) -0.1267(2) 0.0336(4) Uani 1 1 d
H14 H 0.760(2) 0.259(2) -0.105(2) 0.031(5) Uiso 1 1 d
C15 C 0.6300(3) 0.1407(2) -0.2686(2) 0.0402(5) Uani 1 1 d
H15 H 0.619(3) 0.195(3) -0.351(3) 0.052(7) Uiso 1 1 d
C16 C 0.5675(3) 0.0242(2) -0.2952(2) 0.0435(5) Uani 1 1 d
H16 H 0.506(3) 0.000(2) -0.394(3) 0.046(7) Uiso 1 1 d
C17 C 0.5877(2) -0.0599(2) -0.1828(2) 0.0383(5) Uani 1 1 d
H17 H 0.548(3) -0.144(3) -0.199(3) 0.051(7) Uiso 1 1 d
C18 C 0.6715(2) -0.02153(17) -0.04302(19) 0.0292(4) Uani 1 1 d
C19 C 0.6501(3) -0.21141(19) 0.0982(3) 0.0404(5) Uani 1 1 d
H19B H 0.542(3) -0.218(2) 0.034(3) 0.045(6) Uiso 1 1 d
H19A H 0.652(3) -0.225(2) 0.204(3) 0.044(6) Uiso 1 1 d
C20 C 0.8971(3) -0.3109(2) 0.1581(3) 0.0462(5) Uani 1 1 d
H20C H 0.893(3) -0.328(3) 0.262(3) 0.066(8) Uiso 1 1 d
H20A H 0.951(3) -0.380(3) 0.127(3) 0.056(7) Uiso 1 1 d
H20B H 0.967(4) -0.227(3) 0.166(3) 0.076(9) Uiso 1 1 d

loop_
_atom_site_aniso_label
_atom_site_aniso_U_11
_atom_site_aniso_U_22
_atom_site_aniso_U_33
_atom_site_aniso_U_23
_atom_site_aniso_U_13
_atom_site_aniso_U_12
O1 0.0433(8) 0.0340(7) 0.0313(7) 0.0065(6) 0.0103(6) -0.0015(7)
O2 0.0326(7) 0.0313(7) 0.0526(8) -0.0071(7) 0.0127(6) 0.0018(6)
O3 0.0609(10) 0.0279(7) 0.0462(8) -0.0039(7) 0.0125(7) -0.0038(7)
O4 0.0272(6) 0.0298(7) 0.0369(7) -0.0045(6) 0.0094(5) 0.0015(6)
N1 0.0292(7) 0.0270(8) 0.0336(8) 0.0019(6) 0.0084(7) -0.0033(7)
C1 0.0262(10) 0.0506(15) 0.0664(16) -0.0056(13) 0.0090(11) 0.0044(11)
C2 0.0243(8) 0.0365(10) 0.0355(9) 0.0033(8) 0.0083(7) 0.0004(8)
C3 0.0254(9) 0.0434(11) 0.0345(9) 0.0002(9) 0.0061(8) -0.0050(9)
C4 0.0333(10) 0.0373(11) 0.0349(10) -0.0075(9) 0.0077(8) -0.0044(9)
C5 0.0291(9) 0.0299(9) 0.0286(9) -0.0013(8) 0.0086(7) -0.0021(8)
C6 0.0251(8) 0.0241(8) 0.0278(8) 0.0016(7) 0.0075(7) -0.0011(7)
C7 0.0261(8) 0.0305(9) 0.0316(9) 0.0025(7) 0.0118(7) -0.0001(8)
C8 0.0286(9) 0.0277(9) 0.0326(9) -0.0043(8) 0.0092(8) -0.0027(8)
C9 0.0387(11) 0.0523(14) 0.0398(12) -0.0073(11) 0.0161(10) 0.0023(12)
C10 0.0440(12) 0.0267(10) 0.0593(14) 0.0006(10) 0.0184(12) 0.0032(10)
C11 0.0259(8) 0.0244(8) 0.0275(8) 0.0005(7) 0.0083(7) 0.0013(7)
C12 0.0247(8) 0.0281(9) 0.0332(9) 0.0014(8) 0.0104(7) 0.0011(8)
C13 0.0214(8) 0.0310(9) 0.0301(9) -0.0001(8) 0.0076(7) 0.0007(8)
C14 0.0283(9) 0.0355(11) 0.0364(10) 0.0050(8) 0.0091(8) 0.0011(9)
C15 0.0363(10) 0.0522(13) 0.0308(10) 0.0078(9) 0.0085(9) 0.0046(10)
C16 0.0414(11) 0.0544(14) 0.0304(10) -0.0062(9) 0.0047(9) 0.0006(11)
C17 0.0354(10) 0.0368(11) 0.0382(10) -0.0075(9) 0.0050(9) -0.0012(10)
C18 0.0243(8) 0.0312(10) 0.0319(9) 0.0003(8) 0.0084(7) 0.0016(8)
C19 0.0390(11) 0.0321(11) 0.0490(13) 0.0044(9) 0.0120(10) -0.0096(9)
C20 0.0529(13) 0.0323(11) 0.0547(14) 0.0037(11) 0.0186(11) 0.0046(11)

loop_
_atom_type_symbol
_atom_type_description
_atom_type_scat_dispersion_real
_atom_type_scat_dispersion_imag
_atom_type_scat_source
C C 0.0033 0.0016 'International Tables Vol C Tables 4.2.6.8 and 6.1.1.4'
H H 0.0000 0.0000 'International Tables Vol C Tables 4.2.6.8 and 6.1.1.4'
N N 0.0061 0.0033 'International Tables Vol C Tables 4.2.6.8 and 6.1.1.4'
O O 0.0106 0.0060 'International Tables Vol C Tables 4.2.6.8 and 6.1.1.4'

loop_
_geom_angle_atom_site_label_1
_geom_angle_atom_site_label_2
_geom_angle_atom_site_label_3
_geom_angle
C19 O3 C20 112.11(18)
C11 O4 C8 111.61(13)
C12 N1 C18 110.90(15)
C12 N1 C19 124.87(16)
C18 N1 C19 124.21(16)
C2 C1 H1B 110.9(16)
C2 C1 H1C 113.2(19)
H1B C1 H1C 101(2)
C2 C1 H1A 111.8(18)
H1B C1 H1A 112(2)
H1C C1 H1A 107(3)
C3 C2 C7 119.87(17)
C3 C2 C1 122.96(19)
C7 C2 C1 117.10(18)
C2 C3 C4 125.91(17)
C2 C3 H3 118.9(13)
C4 C3 H3 115.1(13)
C3 C4 C5 110.13(17)
C3 C4 H4A 111.4(14)
C5 C4 H4A 110.4(14)
C3 C4 H4B 106.9(14)
C5 C4 H4B 109.2(14)
H4A C4 H4B 108.7(19)
C4 C5 C6 109.47(15)
C4 C5 C8 120.95(17)
C6 C5 C8 102.12(14)
C4 C5 H5 109.1(13)
C6 C5 H5 106.9(12)
C8 C5 H5 107.3(13)
C7 C6 C5 111.02(15)
C7 C6 C11 120.02(15)
C5 C6 C11 102.76(14)
C7 C6 H6 104.9(12)
C5 C6 H6 110.8(12)
C11 C6 H6 107.3(12)
O2 C7 C2 122.62(17)
O2 C7 C6 122.47(16)
C2 C7 C6 114.85(16)
O4 C8 C9 107.15(17)
O4 C8 C10 107.47(16)
C9 C8 C10 111.5(2)
O4 C8 C5 103.92(14)
C9 C8 C5 112.83(17)
C10 C8 C5 113.30(17)
C8 C9 H9B 109.4(15)
C8 C9 H9C 108.4(14)
H9B C9 H9C 107(2)
C8 C9 H9A 110.6(17)
H9B C9 H9A 105(2)
H9C C9 H9A 117(2)
C8 C10 H10A 111.8(16)
C8 C10 H10C 112.7(17)
H10A C10 H10C 108(2)
C8 C10 H10B 109.8(15)
H10A C10 H10B 107(2)
H10C C10 H10B 107(2)
O4 C11 C13 112.01(14)
O4 C11 C6 104.08(14)
C13 C11 C6 116.69(14)
O4 C11 C12 109.10(14)
C13 C11 C12 101.80(14)
C6 C11 C12 113.23(14)
O1 C12 N1 125.83(17)
O1 C12 C11 126.07(17)
N1 C12 C11 108.08(15)
C14 C13 C18 120.51(17)
C14 C13 C11 130.26(18)
C18 C13 C11 109.22(16)
C13 C14 C15 118.1(2)
C13 C14 H14 119.6(12)
C15 C14 H14 122.4(12)
C16 C15 C14 120.8(2)
C16 C15 H15 118.8(16)
C14 C15 H15 120.3(16)
C15 C16 C17 121.3(2)
C15 C16 H16 119.9(14)
C17 C16 H16 118.8(14)
C18 C17 C16 117.2(2)
C18 C17 H17 119.5(15)
C16 C17 H17 123.3(15)
C13 C18 C17 122.10(18)
C13 C18 N1 109.98(15)
C17 C18 N1 127.92(18)
O3 C19 N1 112.99(18)
O3 C19 H19B 107.6(16)
N1 C19 H19B 108.4(16)
O3 C19 H19A 110.6(14)
N1 C19 H19A 107.6(14)
H19B C19 H19A 110(2)
O3 C20 H20C 111.8(16)
O3 C20 H20A 108.0(15)
H20C C20 H20A 109(2)
O3 C20 H20B 112.2(16)
H20C C20 H20B 106(2)
H20A C20 H20B 111(2)

loop_
_geom_bond_atom_site_label_1
_geom_bond_atom_site_label_2
_geom_bond_distance
O1 C12 1.222(2)
O2 C7 1.225(2)
O3 C19 1.402(3)
O3 C20 1.426(3)
O4 C11 1.437(2)
O4 C8 1.477(2)
N1 C12 1.373(2)
N1 C18 1.413(2)
N1 C19 1.451(3)
C1 C2 1.504(3)
C1 H1B 1.09(3)
C1 H1C 0.98(4)
C1 H1A 0.93(3)
C2 C3 1.340(3)
C2 C7 1.490(3)
C3 C4 1.505(3)
C3 H3 1.02(2)
C4 C5 1.526(3)
C4 H4A 1.00(2)
C4 H4B 0.97(2)
C5 C6 1.529(3)
C5 C8 1.538(3)
C5 H5 0.99(2)
C6 C7 1.508(2)
C6 C11 1.535(2)
C6 H6 0.98(2)
C8 C9 1.514(3)
C8 C10 1.519(3)
C9 H9B 0.99(3)
C9 H9C 0.97(3)
C9 H9A 0.98(3)
C10 H10A 0.97(3)
C10 H10C 0.97(3)
C10 H10B 1.03(3)
C11 C13 1.509(2)
C11 C12 1.555(2)
C13 C14 1.384(3)
C13 C18 1.390(3)
C14 C15 1.405(3)
C14 H14 0.97(2)
C15 C16 1.386(3)
C15 H15 0.97(3)
C16 C17 1.395(3)
C16 H16 0.97(3)
C17 C18 1.390(3)
C17 H17 0.98(3)
C19 H19B 0.96(2)
C19 H19A 1.03(2)
C20 H20C 1.03(3)
C20 H20A 0.99(3)
C20 H20B 1.10(3)
